data_7205077
loop_
_publ_author_name
'Wang, Shuang'
'Qin, Jie'
'Wang, Xin-Long'
'Qin, Chao'
'Li, Ting-Ting'
'Su, Zhong-Min'

_publ_section_title
;
 Two unusual self-threading frameworks self-assembled from mixed
 ligands and cobalt/zinc ions
;
_journal_issue 1
_journal_name_full CrystEngComm
_journal_page_first 325
_journal_paper_doi 10.1039/c004065g
_journal_volume 13
_journal_year 2011
_chemical_formula_sum 'C64 H62 Co3 F2 N6 O26'
_chemical_formula_weight 1545.99
_chemical_name_systematic
;
?
;
_space_group_IT_number 14
_symmetry_cell_setting monoclinic
_symmetry_Int_Tables_number 14
_symmetry_space_group_name_Hall '-P 2ybc'
_symmetry_space_group_name_H-M 'P 1 21/c 1'
_atom_sites_solution_hydrogens geom
_atom_sites_solution_primary direct
_atom_sites_solution_secondary difmap
_audit_creation_method SHELXL-97
_cell_angle_alpha 90.00
_cell_angle_beta 119.54(2)
_cell_angle_gamma 90.00
_cell_formula_units_Z 2
_cell_length_a 13.853(3)
_cell_length_b 13.391(3)
_cell_length_c 18.438(7)
_cell_measurement_reflns_used 22996
_cell_measurement_temperature 298(2)
_cell_measurement_theta_max 25.00
_cell_measurement_theta_min 3.04
_cell_volume 2975.7(16)
_computing_cell_refinement 'SAINT (Bruker, 1999)'
_computing_data_collection 'SMART (Bruker, 1997)'
_computing_data_reduction SAINT
_computing_molecular_graphics 'SHELXTL-PLUS (Sheldrick, 1990)'
_computing_publication_material SHELXL-97
_computing_structure_refinement 'SHELXL-97 (Sheldrick, 1997)'
_computing_structure_solution 'SHELXS-97 (Sheldrick, 1997)'
_diffrn_ambient_temperature 298(2)
_diffrn_measured_fraction_theta_full 0.998
_diffrn_measured_fraction_theta_max 0.998
_diffrn_measurement_device_type 'Bruker APEX CCD area-detector'
_diffrn_measurement_method '\w scans'
_diffrn_radiation_monochromator graphite
_diffrn_radiation_source 'fine-focus sealed tube'
_diffrn_radiation_type MoK\a
_diffrn_radiation_wavelength 0.71073
_diffrn_reflns_av_R_equivalents 0.0302
_diffrn_reflns_av_sigmaI/netI 0.0223
_diffrn_reflns_limit_h_max 16
_diffrn_reflns_limit_h_min -16
_diffrn_reflns_limit_k_max 15
_diffrn_reflns_limit_k_min -14
_diffrn_reflns_limit_l_max 21
_diffrn_reflns_limit_l_min -21
_diffrn_reflns_number 22996
_diffrn_reflns_theta_full 25.00
_diffrn_reflns_theta_max 25.00
_diffrn_reflns_theta_min 3.04
_exptl_absorpt_coefficient_mu 0.932
_exptl_absorpt_correction_T_max 0.8004
_exptl_absorpt_correction_T_min 0.7423
_exptl_absorpt_correction_type multi-scan
_exptl_absorpt_process_details 'SADABS (Sheldrick, 1996)'
_exptl_crystal_colour red
_exptl_crystal_density_diffrn 1.725
_exptl_crystal_density_method 'not measured'
_exptl_crystal_description block
_exptl_crystal_F_000 1590
_exptl_crystal_size_max 0.28
_exptl_crystal_size_mid 0.25
_exptl_crystal_size_min 0.25
_refine_diff_density_max 0.360
_refine_diff_density_min -0.395
_refine_diff_density_rms 0.058
_refine_ls_extinction_method none
_refine_ls_goodness_of_fit_ref 1.008
_refine_ls_hydrogen_treatment mixed
_refine_ls_matrix_type full
_refine_ls_number_parameters 465
_refine_ls_number_reflns 5229
_refine_ls_number_restraints 0
_refine_ls_restrained_S_all 1.008
_refine_ls_R_factor_all 0.0365
_refine_ls_R_factor_gt 0.0305
_refine_ls_shift/su_max 0.000
_refine_ls_shift/su_mean 0.000
_refine_ls_structure_factor_coef Fsqd
_refine_ls_weighting_details 'calc w=1/[\s^2^(Fo^2^)+(0.0470P)^2^+2.0190P] where P=(Fo^2^+2Fc^2^)/3'
_refine_ls_weighting_scheme calc
_refine_ls_wR_factor_gt 0.0773
_refine_ls_wR_factor_ref 0.0799
_reflns_number_gt 4537
_reflns_number_total 5229
_reflns_threshold_expression >2sigma(I)
_cod_data_source_file C004065G.TXT
_cod_data_source_block www
_cod_depositor_comments
;
The following automatic conversions were performed:
'_symmetry_cell_setting' value 'Monoclinic' changed to 'monoclinic'
according to '/home/saulius/struct/CIF-dictionaries/cif_core.dic'
dictionary named 'cif_core.dic' version 2.4.1 from 2010-06-29.

Automatic conversion script
Id: cif_fix_enum 1555 2011-01-17 13:19:09Z saulius 
;
_cod_original_cell_volume 2975.7(15)
_cod_original_sg_symbol_H-M 'P 21/c'
_cod_database_code 7205077

loop_
_symmetry_equiv_pos_as_xyz
'x, y, z'
'-x, y+1/2, -z+1/2'
'-x, -y, -z'
'x, -y-1/2, z-1/2'

loop_
_atom_site_label
_atom_site_type_symbol
_atom_site_fract_x
_atom_site_fract_y
_atom_site_fract_z
_atom_site_U_iso_or_equiv
_atom_site_adp_type
_atom_site_occupancy
_atom_site_symmetry_multiplicity
_atom_site_calc_flag
_atom_site_refinement_flags
_atom_site_disorder_assembly
_atom_site_disorder_group
Co1 Co 0.21879(2) 0.47919(2) 0.726584(17) 0.01424(9) Uani 1 1 d . . .
Co2 Co 0.5000 0.5000 1.0000 0.01068(10) Uani 1 2 d S . .
F1 F 0.67898(13) 0.47955(13) 0.68824(11) 0.0409(4) Uani 1 1 d . . .
C1 C -0.12294(18) 0.51494(17) 0.90981(13) 0.0188(5) Uani 1 1 d . . .
C2 C -0.06174(19) 0.58607(18) 0.89415(14) 0.0214(5) Uani 1 1 d . . .
H2A H -0.0608 0.6522 0.9100 0.026 Uiso 1 1 calc R . .
C3 C -0.00283(19) 0.55830(18) 0.85518(14) 0.0222(5) Uani 1 1 d . . .
H3A H 0.0380 0.6059 0.8451 0.027 Uiso 1 1 calc R . .
C4 C -0.00380(18) 0.45998(18) 0.83078(13) 0.0184(5) Uani 1 1 d . . .
C5 C -0.06655(19) 0.38975(18) 0.84486(13) 0.0199(5) Uani 1 1 d . . .
H5A H -0.0690 0.3241 0.8275 0.024 Uiso 1 1 calc R . .
C6 C -0.12537(19) 0.41655(18) 0.88446(13) 0.0205(5) Uani 1 1 d . . .
H6A H -0.1665 0.3689 0.8942 0.025 Uiso 1 1 calc R . .
C7 C -0.18061(18) 0.54554(18) 0.95619(13) 0.0195(5) Uani 1 1 d . . .
C8 C 0.06440(19) 0.42744(18) 0.79115(13) 0.0203(5) Uani 1 1 d . . .
C9 C 0.45888(18) 0.69287(15) 0.79702(12) 0.0138(4) Uani 1 1 d . . .
C10 C 0.56953(18) 0.69294(16) 0.81683(13) 0.0181(5) Uani 1 1 d . . .
H10A H 0.6207 0.6548 0.8615 0.022 Uiso 1 1 calc R . .
C11 C 0.60462(18) 0.74908(16) 0.77094(12) 0.0166(4) Uani 1 1 d . . .
H11A H 0.6788 0.7479 0.7845 0.020 Uiso 1 1 calc R . .
C12 C 0.52880(17) 0.80717(15) 0.70454(12) 0.0129(4) Uani 1 1 d . . .
C13 C 0.41873(18) 0.80909(16) 0.68573(12) 0.0151(4) Uani 1 1 d . . .
H13A H 0.3680 0.8488 0.6422 0.018 Uiso 1 1 calc R . .
C14 C 0.38366(18) 0.75226(16) 0.73145(12) 0.0149(4) Uani 1 1 d . . .
H14A H 0.3096 0.7539 0.7182 0.018 Uiso 1 1 calc R . .
C15 C 0.42259(18) 0.62927(15) 0.84677(12) 0.0137(4) Uani 1 1 d . . .
C16 C 0.56566(18) 0.86557(15) 0.65239(12) 0.0129(4) Uani 1 1 d . . .
C17 C 0.10461(17) 0.61012(16) 0.57418(12) 0.0154(4) Uani 1 1 d . . .
C18 C 0.21001(18) 0.67634(17) 0.51143(13) 0.0189(5) Uani 1 1 d . . .
H18A H 0.1460 0.7131 0.4788 0.023 Uiso 1 1 calc R . .
C19 C 0.20781(18) 0.61094(16) 0.56796(13) 0.0156(4) Uani 1 1 d . . .
C20 C 0.30518(18) 0.55338(15) 0.61883(12) 0.0144(4) Uani 1 1 d . . .
C21 C 0.39790(18) 0.56912(16) 0.60436(12) 0.0146(4) Uani 1 1 d . . .
C22 C 0.39382(17) 0.63725(16) 0.54481(12) 0.0143(4) Uani 1 1 d . . .
C23 C 0.2792(2) 0.76473(18) 0.43356(14) 0.0242(5) Uani 1 1 d . . .
H23A H 0.2404 0.8227 0.4378 0.029 Uiso 1 1 calc R . .
H23B H 0.3509 0.7866 0.4422 0.029 Uiso 1 1 calc R . .
C24 C 0.2148(3) 0.7211(2) 0.34920(17) 0.0532(9) Uani 1 1 d . . .
H24A H 0.2055 0.7702 0.3083 0.080 Uiso 1 1 calc R . .
H24B H 0.1434 0.7004 0.3401 0.080 Uiso 1 1 calc R . .
H24C H 0.2538 0.6645 0.3444 0.080 Uiso 1 1 calc R . .
C25 C 0.49720(19) 0.51712(17) 0.65273(14) 0.0197(5) Uani 1 1 d . . .
H25A H 0.5023 0.4711 0.6923 0.024 Uiso 1 1 calc R . .
C26 C 0.58568(19) 0.53379(18) 0.64192(14) 0.0214(5) Uani 1 1 d . . .
C27 C 0.58516(18) 0.60271(16) 0.58376(13) 0.0171(4) Uani 1 1 d . . .
C28 C 0.48652(18) 0.65311(16) 0.53524(13) 0.0166(4) Uani 1 1 d . . .
H28A H 0.4819 0.6985 0.4955 0.020 Uiso 1 1 calc R . .
C29 C 0.78201(19) 0.6446(2) 0.65324(14) 0.0245(5) Uani 1 1 d . . .
H29A H 0.7891 0.6053 0.6998 0.029 Uiso 1 1 calc R . .
H29B H 0.7769 0.7144 0.6650 0.029 Uiso 1 1 calc R . .
C30 C 0.88330(19) 0.62888(19) 0.64331(14) 0.0234(5) Uani 1 1 d . . .
H30A H 0.9492 0.6511 0.6933 0.028 Uiso 1 1 calc R . .
H30B H 0.8917 0.5584 0.6357 0.028 Uiso 1 1 calc R . .
C31 C 0.66748(18) 0.67379(17) 0.50516(13) 0.0184(5) Uani 1 1 d . . .
H31A H 0.6606 0.7440 0.5148 0.022 Uiso 1 1 calc R . .
H31B H 0.6007 0.6535 0.4550 0.022 Uiso 1 1 calc R . .
C32 C 0.76695(18) 0.65829(18) 0.49391(13) 0.0200(5) Uani 1 1 d . . .
H32A H 0.7705 0.5888 0.4805 0.024 Uiso 1 1 calc R . .
H32B H 0.7591 0.6987 0.4476 0.024 Uiso 1 1 calc R . .
N1 N 0.87128(16) 0.68575(16) 0.57035(12) 0.0187(4) Uani 1 1 d . . .
N2 N 0.68004(15) 0.61475(14) 0.57623(11) 0.0172(4) Uani 1 1 d . . .
N3 N 0.29585(15) 0.69165(14) 0.49927(11) 0.0189(4) Uani 1 1 d . . .
O1 O -0.24044(15) 0.47322(13) 0.96317(11) 0.0297(4) Uani 1 1 d . . .
H1 H -0.2695 0.4932 0.9918 0.045 Uiso 1 1 d R . .
O2 O -0.17360(14) 0.62797(13) 0.98506(10) 0.0261(4) Uani 1 1 d . . .
O3 O 0.05907(17) 0.33848(14) 0.77075(13) 0.0384(5) Uani 1 1 d . . .
O4 O 0.12314(13) 0.49365(12) 0.78301(9) 0.0202(3) Uani 1 1 d . . .
O5 O 0.32462(12) 0.59783(11) 0.81311(9) 0.0162(3) Uani 1 1 d . . .
O6 O 0.49451(12) 0.61429(11) 0.92218(9) 0.0167(3) Uani 1 1 d . . .
O7 O 0.49168(12) 0.89745(11) 0.58325(8) 0.0163(3) Uani 1 1 d . . .
O8 O 0.66916(12) 0.87644(11) 0.68010(9) 0.0147(3) Uani 1 1 d . . .
O9 O 0.10466(13) 0.56984(13) 0.63576(9) 0.0236(4) Uani 1 1 d . . .
O10 O 0.02042(13) 0.65368(13) 0.51787(9) 0.0228(4) Uani 1 1 d . . .
O11 O 0.31527(13) 0.49020(11) 0.67306(9) 0.0174(3) Uani 1 1 d . . .
O1W O 0.12951(13) 0.35017(12) 0.65826(9) 0.0219(4) Uani 1 1 d . . .
H2 H 0.1016 0.3349 0.6888 0.033 Uiso 1 1 d R . .
H3 H 0.0797 0.3552 0.6074 0.033 Uiso 1 1 d R . .
O2W O 0.67497(12) 0.51273(11) 1.06130(9) 0.0159(3) Uani 1 1 d . . .
H4 H 0.6919 0.4650 1.0959 0.024 Uiso 1 1 d R . .
H5 H 0.6908 0.5578 1.0980 0.024 Uiso 1 1 d R . .
H6 H 0.930(2) 0.671(2) 0.5585(16) 0.033(7) Uiso 1 1 d . . .
H7 H 0.870(2) 0.747(2) 0.5761(15) 0.023(7) Uiso 1 1 d . . .

loop_
_atom_site_aniso_label
_atom_site_aniso_U_11
_atom_site_aniso_U_22
_atom_site_aniso_U_33
_atom_site_aniso_U_23
_atom_site_aniso_U_13
_atom_site_aniso_U_12
Co1 0.01187(16) 0.01985(16) 0.01375(16) 0.00184(11) 0.00843(12) 0.00097(11)
Co2 0.0122(2) 0.0124(2) 0.01007(19) 0.00010(14) 0.00751(16) -0.00027(15)
F1 0.0216(8) 0.0523(10) 0.0572(10) 0.0342(8) 0.0259(8) 0.0213(7)
C1 0.0138(11) 0.0265(12) 0.0155(11) 0.0002(9) 0.0068(9) 0.0009(9)
C2 0.0227(12) 0.0221(12) 0.0220(11) 0.0013(9) 0.0131(10) 0.0009(10)
C3 0.0188(12) 0.0273(13) 0.0235(12) 0.0064(9) 0.0127(10) 0.0003(10)
C4 0.0124(11) 0.0279(12) 0.0144(10) 0.0044(9) 0.0063(9) 0.0037(9)
C5 0.0156(11) 0.0261(12) 0.0190(11) -0.0021(9) 0.0092(9) -0.0005(9)
C6 0.0155(11) 0.0279(12) 0.0198(11) -0.0020(9) 0.0100(9) -0.0053(9)
C7 0.0143(11) 0.0289(13) 0.0143(11) -0.0010(9) 0.0063(9) -0.0006(9)
C8 0.0150(11) 0.0271(13) 0.0202(11) 0.0056(9) 0.0098(9) 0.0042(9)
C9 0.0181(11) 0.0128(10) 0.0123(10) -0.0013(8) 0.0088(9) -0.0020(8)
C10 0.0148(11) 0.0222(11) 0.0147(10) 0.0059(8) 0.0054(9) 0.0018(9)
C11 0.0106(11) 0.0225(11) 0.0166(11) 0.0034(9) 0.0067(9) 0.0002(9)
C12 0.0145(11) 0.0137(10) 0.0125(10) -0.0016(8) 0.0082(8) -0.0021(8)
C13 0.0156(11) 0.0166(11) 0.0120(10) 0.0026(8) 0.0059(8) 0.0013(9)
C14 0.0111(10) 0.0197(11) 0.0156(10) -0.0004(8) 0.0079(8) 0.0002(8)
C15 0.0185(12) 0.0113(10) 0.0163(11) -0.0016(8) 0.0124(9) 0.0005(8)
C16 0.0162(11) 0.0108(10) 0.0137(10) -0.0022(8) 0.0089(9) -0.0014(8)
C17 0.0119(11) 0.0181(11) 0.0158(10) -0.0010(8) 0.0064(9) 0.0002(9)
C18 0.0117(11) 0.0242(12) 0.0203(11) 0.0044(9) 0.0075(9) 0.0009(9)
C19 0.0130(11) 0.0184(11) 0.0156(10) -0.0006(8) 0.0074(9) -0.0009(9)
C20 0.0151(11) 0.0154(11) 0.0131(10) -0.0034(8) 0.0072(9) -0.0031(8)
C21 0.0137(11) 0.0166(11) 0.0154(10) -0.0016(8) 0.0086(9) 0.0001(8)
C22 0.0122(11) 0.0170(11) 0.0137(10) -0.0019(8) 0.0064(8) -0.0015(8)
C23 0.0174(12) 0.0299(13) 0.0236(12) 0.0124(10) 0.0088(10) -0.0009(10)
C24 0.077(2) 0.0496(19) 0.0300(16) 0.0008(13) 0.0240(16) -0.0297(18)
C25 0.0201(12) 0.0213(12) 0.0217(12) 0.0040(9) 0.0133(10) 0.0024(9)
C26 0.0140(11) 0.0261(12) 0.0257(12) 0.0068(9) 0.0110(10) 0.0064(9)
C27 0.0155(11) 0.0197(11) 0.0201(11) -0.0039(9) 0.0119(9) -0.0026(9)
C28 0.0160(11) 0.0195(11) 0.0161(10) 0.0001(8) 0.0094(9) -0.0019(9)
C29 0.0136(12) 0.0414(15) 0.0184(11) -0.0022(10) 0.0079(9) -0.0026(10)
C30 0.0135(12) 0.0354(14) 0.0221(12) 0.0037(10) 0.0096(10) 0.0010(10)
C31 0.0134(11) 0.0241(12) 0.0189(11) 0.0024(9) 0.0089(9) 0.0001(9)
C32 0.0153(12) 0.0275(12) 0.0191(11) 0.0002(9) 0.0100(9) -0.0022(9)
N1 0.0138(10) 0.0185(11) 0.0262(10) -0.0004(8) 0.0116(8) 0.0003(8)
N2 0.0126(9) 0.0236(10) 0.0173(9) 0.0017(7) 0.0090(8) 0.0004(8)
N3 0.0125(9) 0.0255(10) 0.0190(9) 0.0066(8) 0.0079(8) 0.0013(8)
O1 0.0307(10) 0.0372(10) 0.0370(10) -0.0161(8) 0.0288(9) -0.0133(8)
O2 0.0261(9) 0.0274(10) 0.0289(9) -0.0043(7) 0.0167(8) 0.0024(7)
O3 0.0469(12) 0.0270(10) 0.0685(13) -0.0038(9) 0.0492(11) -0.0021(9)
O4 0.0167(8) 0.0287(9) 0.0199(8) 0.0023(6) 0.0126(7) -0.0007(7)
O5 0.0159(8) 0.0170(8) 0.0185(8) -0.0003(6) 0.0105(6) -0.0028(6)
O6 0.0170(8) 0.0197(8) 0.0133(7) 0.0037(6) 0.0073(6) -0.0026(6)
O7 0.0145(8) 0.0213(8) 0.0128(7) 0.0048(6) 0.0066(6) -0.0013(6)
O8 0.0116(8) 0.0181(8) 0.0169(7) 0.0003(6) 0.0089(6) -0.0012(6)
O9 0.0158(8) 0.0371(10) 0.0223(8) 0.0116(7) 0.0127(7) 0.0087(7)
O10 0.0135(8) 0.0347(9) 0.0216(8) 0.0086(7) 0.0098(7) 0.0062(7)
O11 0.0168(8) 0.0212(8) 0.0184(8) 0.0041(6) 0.0119(7) 0.0025(6)
O1W 0.0182(8) 0.0302(9) 0.0171(8) -0.0018(6) 0.0085(7) -0.0012(7)
O2W 0.0140(8) 0.0220(8) 0.0141(7) -0.0012(6) 0.0088(6) -0.0001(6)

loop_
_atom_type_symbol
_atom_type_description
_atom_type_scat_dispersion_real
_atom_type_scat_dispersion_imag
_atom_type_scat_source
C C 0.0033 0.0016 'International Tables Vol C Tables 4.2.6.8 and 6.1.1.4'
H H 0.0000 0.0000 'International Tables Vol C Tables 4.2.6.8 and 6.1.1.4'
Co Co 0.3494 0.9721 'International Tables Vol C Tables 4.2.6.8 and 6.1.1.4'
F F 0.0171 0.0103 'International Tables Vol C Tables 4.2.6.8 and 6.1.1.4'
N N 0.0061 0.0033 'International Tables Vol C Tables 4.2.6.8 and 6.1.1.4'
O O 0.0106 0.0060 'International Tables Vol C Tables 4.2.6.8 and 6.1.1.4'

loop_
_geom_angle_atom_site_label_1
_geom_angle_atom_site_label_2
_geom_angle_atom_site_label_3
_geom_angle
_geom_angle_site_symmetry_1
_geom_angle_site_symmetry_3
_geom_angle_publ_flag
O11 Co1 O9 89.26(6) . . ?
O11 Co1 O4 170.36(6) . . ?
O9 Co1 O4 85.84(7) . . ?
O11 Co1 O1W 95.80(6) . . ?
O9 Co1 O1W 90.46(7) . . ?
O4 Co1 O1W 92.54(6) . . ?
O11 Co1 O8 92.70(6) . 2_646 ?
O9 Co1 O8 176.30(6) . 2_646 ?
O4 Co1 O8 92.66(6) . 2_646 ?
O1W Co1 O8 86.22(6) . 2_646 ?
O11 Co1 O5 86.39(6) . . ?
O9 Co1 O5 97.71(7) . . ?
O4 Co1 O5 86.04(6) . . ?
O1W Co1 O5 171.58(6) . . ?
O8 Co1 O5 85.55(6) 2_646 . ?
O6 Co2 O6 180.0 . 3_667 ?
O6 Co2 O7 88.48(6) . 2_646 ?
O6 Co2 O7 91.52(6) 3_667 2_646 ?
O6 Co2 O7 91.52(6) . 4_576 ?
O6 Co2 O7 88.48(6) 3_667 4_576 ?
O7 Co2 O7 180.000(1) 2_646 4_576 ?
O6 Co2 O2W 92.76(6) . 3_667 ?
O6 Co2 O2W 87.24(6) 3_667 3_667 ?
O7 Co2 O2W 91.03(6) 2_646 3_667 ?
O7 Co2 O2W 88.97(6) 4_576 3_667 ?
O6 Co2 O2W 87.24(6) . . ?
O6 Co2 O2W 92.76(6) 3_667 . ?
O7 Co2 O2W 88.97(6) 2_646 . ?
O7 Co2 O2W 91.03(6) 4_576 . ?
O2W Co2 O2W 180.00(4) 3_667 . ?
C6 C1 C2 119.5(2) . . ?
C6 C1 C7 121.5(2) . . ?
C2 C1 C7 118.9(2) . . ?
C3 C2 C1 120.0(2) . . ?
C3 C2 H2A 120.0 . . ?
C1 C2 H2A 120.0 . . ?
C2 C3 C4 120.7(2) . . ?
C2 C3 H3A 119.6 . . ?
C4 C3 H3A 119.6 . . ?
C3 C4 C5 119.2(2) . . ?
C3 C4 C8 121.3(2) . . ?
C5 C4 C8 119.5(2) . . ?
C6 C5 C4 120.6(2) . . ?
C6 C5 H5A 119.7 . . ?
C4 C5 H5A 119.7 . . ?
C5 C6 C1 120.0(2) . . ?
C5 C6 H6A 120.0 . . ?
C1 C6 H6A 120.0 . . ?
O2 C7 O1 123.0(2) . . ?
O2 C7 C1 123.8(2) . . ?
O1 C7 C1 113.3(2) . . ?
O3 C8 O4 125.8(2) . . ?
O3 C8 C4 117.7(2) . . ?
O4 C8 C4 116.6(2) . . ?
C10 C9 C14 118.96(19) . . ?
C10 C9 C15 119.72(19) . . ?
C14 C9 C15 121.3(2) . . ?
C11 C10 C9 120.9(2) . . ?
C11 C10 H10A 119.6 . . ?
C9 C10 H10A 119.6 . . ?
C10 C11 C12 120.0(2) . . ?
C10 C11 H11A 120.0 . . ?
C12 C11 H11A 120.0 . . ?
C13 C12 C11 119.33(19) . . ?
C13 C12 C16 120.41(19) . . ?
C11 C12 C16 120.24(19) . . ?
C12 C13 C14 120.5(2) . . ?
C12 C13 H13A 119.7 . . ?
C14 C13 H13A 119.7 . . ?
C13 C14 C9 120.3(2) . . ?
C13 C14 H14A 119.9 . . ?
C9 C14 H14A 119.9 . . ?
O5 C15 O6 124.36(19) . . ?
O5 C15 C9 119.49(18) . . ?
O6 C15 C9 116.11(19) . . ?
O7 C16 O8 124.39(19) . . ?
O7 C16 C12 117.42(19) . . ?
O8 C16 C12 118.15(18) . . ?
O9 C17 O10 122.1(2) . . ?
O9 C17 C19 119.98(18) . . ?
O10 C17 C19 117.85(18) . . ?
N3 C18 C19 125.6(2) . . ?
N3 C18 H18A 117.2 . . ?
C19 C18 H18A 117.2 . . ?
C18 C19 C20 118.3(2) . . ?
C18 C19 C17 116.39(19) . . ?
C20 C19 C17 125.18(19) . . ?
O11 C20 C19 125.5(2) . . ?
O11 C20 C21 118.71(19) . . ?
C19 C20 C21 115.81(18) . . ?
C25 C21 C22 117.9(2) . . ?
C25 C21 C20 119.43(19) . . ?
C22 C21 C20 122.64(19) . . ?
C28 C22 N3 121.74(19) . . ?
C28 C22 C21 120.8(2) . . ?
N3 C22 C21 117.39(19) . . ?
C24 C23 N3 111.6(2) . . ?
C24 C23 H23A 109.3 . . ?
N3 C23 H23A 109.3 . . ?
C24 C23 H23B 109.3 . . ?
N3 C23 H23B 109.3 . . ?
H23A C23 H23B 108.0 . . ?
C23 C24 H24A 109.5 . . ?
C23 C24 H24B 109.5 . . ?
H24A C24 H24B 109.5 . . ?
C23 C24 H24C 109.5 . . ?
H24A C24 H24C 109.5 . . ?
H24B C24 H24C 109.5 . . ?
C26 C25 C21 120.0(2) . . ?
C26 C25 H25A 120.0 . . ?
C21 C25 H25A 120.0 . . ?
C25 C26 F1 118.0(2) . . ?
C25 C26 C27 123.6(2) . . ?
F1 C26 C27 118.3(2) . . ?
C28 C27 N2 123.8(2) . . ?
C28 C27 C26 116.3(2) . . ?
N2 C27 C26 119.9(2) . . ?
C27 C28 C22 121.4(2) . . ?
C27 C28 H28A 119.3 . . ?
C22 C28 H28A 119.3 . . ?
N2 C29 C30 110.40(18) . . ?
N2 C29 H29A 109.6 . . ?
C30 C29 H29A 109.6 . . ?
N2 C29 H29B 109.6 . . ?
C30 C29 H29B 109.6 . . ?
H29A C29 H29B 108.1 . . ?
N1 C30 C29 109.97(19) . . ?
N1 C30 H30A 109.7 . . ?
C29 C30 H30A 109.7 . . ?
N1 C30 H30B 109.7 . . ?
C29 C30 H30B 109.7 . . ?
H30A C30 H30B 108.2 . . ?
N2 C31 C32 109.60(18) . . ?
N2 C31 H31A 109.7 . . ?
C32 C31 H31A 109.7 . . ?
N2 C31 H31B 109.7 . . ?
C32 C31 H31B 109.7 . . ?
H31A C31 H31B 108.2 . . ?
N1 C32 C31 111.35(18) . . ?
N1 C32 H32A 109.4 . . ?
C31 C32 H32A 109.4 . . ?
N1 C32 H32B 109.4 . . ?
C31 C32 H32B 109.4 . . ?
H32A C32 H32B 108.0 . . ?
C30 N1 C32 110.84(18) . . ?
C30 N1 H6 111.7(16) . . ?
C32 N1 H6 105.5(16) . . ?
C30 N1 H7 113.1(17) . . ?
C32 N1 H7 107.1(18) . . ?
H6 N1 H7 108(2) . . ?
C27 N2 C31 116.63(17) . . ?
C27 N2 C29 115.79(17) . . ?
C31 N2 C29 110.37(18) . . ?
C18 N3 C22 120.16(18) . . ?
C18 N3 C23 116.57(19) . . ?
C22 N3 C23 123.21(18) . . ?
C7 O1 H1 110.0 . . ?
C8 O4 Co1 127.44(15) . . ?
C15 O5 Co1 140.09(13) . . ?
C15 O6 Co2 128.17(14) . . ?
C16 O7 Co2 130.77(14) . 2_656 ?
C16 O8 Co1 128.38(13) . 2_656 ?
C17 O9 Co1 130.67(14) . . ?
C20 O11 Co1 126.41(14) . . ?
Co1 O1W H2 97.1 . . ?
Co1 O1W H3 120.3 . . ?
H2 O1W H3 111.4 . . ?
Co2 O2W H4 99.2 . . ?
Co2 O2W H5 105.1 . . ?
H4 O2W H5 94.0 . . ?

loop_
_geom_bond_atom_site_label_1
_geom_bond_atom_site_label_2
_geom_bond_distance
_geom_bond_site_symmetry_2
_geom_bond_publ_flag
Co1 O11 2.0205(16) . ?
Co1 O9 2.0412(16) . ?
Co1 O4 2.0579(16) . ?
Co1 O1W 2.1367(17) . ?
Co1 O8 2.1516(15) 2_646 ?
Co1 O5 2.2164(15) . ?
Co2 O6 2.0734(14) . ?
Co2 O6 2.0734(15) 3_667 ?
Co2 O7 2.1046(14) 2_646 ?
Co2 O7 2.1046(14) 4_576 ?
Co2 O2W 2.1166(16) 3_667 ?
Co2 O2W 2.1166(16) . ?
F1 C26 1.356(3) . ?
C1 C6 1.393(3) . ?
C1 C2 1.397(3) . ?
C1 C7 1.487(3) . ?
C2 C3 1.378(3) . ?
C2 H2A 0.9300 . ?
C3 C4 1.389(3) . ?
C3 H3A 0.9300 . ?
C4 C5 1.389(3) . ?
C4 C8 1.516(3) . ?
C5 C6 1.383(3) . ?
C5 H5A 0.9300 . ?
C6 H6A 0.9300 . ?
C7 O2 1.208(3) . ?
C7 O1 1.322(3) . ?
C8 O3 1.240(3) . ?
C8 O4 1.261(3) . ?
C9 C10 1.390(3) . ?
C9 C14 1.392(3) . ?
C9 C15 1.508(3) . ?
C10 C11 1.387(3) . ?
C10 H10A 0.9300 . ?
C11 C12 1.393(3) . ?
C11 H11A 0.9300 . ?
C12 C13 1.387(3) . ?
C12 C16 1.510(3) . ?
C13 C14 1.389(3) . ?
C13 H13A 0.9300 . ?
C14 H14A 0.9300 . ?
C15 O5 1.254(3) . ?
C15 O6 1.265(3) . ?
C16 O7 1.253(3) . ?
C16 O8 1.271(3) . ?
C17 O9 1.257(3) . ?
C17 O10 1.259(3) . ?
C17 C19 1.490(3) . ?
C18 N3 1.330(3) . ?
C18 C19 1.373(3) . ?
C18 H18A 0.9300 . ?
C19 C20 1.430(3) . ?
C20 O11 1.264(3) . ?
C20 C21 1.450(3) . ?
C21 C25 1.401(3) . ?
C21 C22 1.407(3) . ?
C22 C28 1.396(3) . ?
C22 N3 1.398(3) . ?
C23 C24 1.479(4) . ?
C23 N3 1.484(3) . ?
C23 H23A 0.9700 . ?
C23 H23B 0.9700 . ?
C24 H24A 0.9600 . ?
C24 H24B 0.9600 . ?
C24 H24C 0.9600 . ?
C25 C26 1.354(3) . ?
C25 H25A 0.9300 . ?
C26 C27 1.412(3) . ?
C27 C28 1.385(3) . ?
C27 N2 1.397(3) . ?
C28 H28A 0.9300 . ?
C29 N2 1.481(3) . ?
C29 C30 1.517(3) . ?
C29 H29A 0.9700 . ?
C29 H29B 0.9700 . ?
C30 N1 1.482(3) . ?
C30 H30A 0.9700 . ?
C30 H30B 0.9700 . ?
C31 N2 1.465(3) . ?
C31 C32 1.506(3) . ?
C31 H31A 0.9700 . ?
C31 H31B 0.9700 . ?
C32 N1 1.484(3) . ?
C32 H32A 0.9700 . ?
C32 H32B 0.9700 . ?
N1 H6 0.96(3) . ?
N1 H7 0.83(3) . ?
O1 H1 0.8496 . ?
O7 Co2 2.1046(14) 2_656 ?
O8 Co1 2.1516(15) 2_656 ?
O1W H2 0.8500 . ?
O1W H3 0.8499 . ?
O2W H4 0.8500 . ?
O2W H5 0.8501 . ?
